data_2001067
loop_
_publ_author_name
'Bruins Slot, H. J.'
'Leusen, F. J. J.'
'van der Haest, A. D.'
'Smits, J. M. M.'

_publ_section_title
;
 Structures of a pair of diastereomeric salts of ephedrine and
 bromo-substituted cyclic phosphoric acid
;
_journal_issue 2
_journal_name_full 'Acta Crystallographica Section C'
_journal_page_first 372
_journal_page_last 376
_journal_paper_doi 10.1107/S010827019100906X
_journal_volume 48
_journal_year 1992
_chemical_formula_moiety 'C11 H13 Br1 O4 P1,C10 H16 N1 O1'
_chemical_formula_sum 'C21 H29 Br N O5 P'
_chemical_formula_weight 486.341
_space_group_crystal_system monoclinic
_space_group_IT_number 4
_space_group_name_Hall 'P 2yb'
_space_group_name_H-M_alt 'P 1 21 1'
_cell_angle_alpha 90
_cell_angle_beta 91.331(7)
_cell_angle_gamma 90
_cell_formula_units_Z 2
_cell_length_a 13.3540(3)
_cell_length_b 8.1671(2)
_cell_length_c 10.4791(3)
_cell_volume 1142.58(5)
_diffrn_radiation_type Cu
_diffrn_radiation_wavelength 1.54184
_exptl_absorpt_coefficient_mu 3.3910
_exptl_crystal_density_diffrn 1.414
_exptl_crystal_F_000 503.93
_cod_data_source_file ab0223.cif
_cod_data_source_block ab0223a
_cod_original_formula_sum 'C21 H29 Br1 N1 O5 P1'
_cod_database_code 2001067

loop_
_space_group_symop_id
_space_group_symop_operation_xyz
1 x,y,z
2 -x,y+1/2,-z

loop_
_atom_site_label
_atom_site_fract_x
_atom_site_fract_y
_atom_site_fract_z
_atom_site_U_iso_or_equiv
Br(1) .19900(4) .0 .06742(4) .0748(2)
P(2) .06110(6) .45756(14) -.26654(9) .0497(3)
O(1) .0679(2) .6005(4) -.1629(3) .0614(9)
O(3) .16686(17) .3660(4) -.2448(2) .0507(8)
O(21) .0630(2) .5353(4) -.3953(3) .0588(9)
O(22) -.0222(2) .3434(4) -.2378(3) .0603(9)
C(4) .1900(2) .3144(5) -.1148(3) .0458(10)
C(5) .1992(3) .4686(6) -.0291(3) .0555(13)
C(6) .0956(3) .5519(6) -.0336(4) .0621(14)
C(41) .28604(15) .2133(3) -.1197(3) .0498(11)
C(42) .3014(2) .0818(3) -.0366(2) .0592(14)
C(43) .3914(2) -.0050(3) -.0377(2) .0737(14)
C(44) .4659(2) .0397(3) -.1220(2) .085(2)
C(45) .4505(2) .1712(3) -.2052(2) .0812(18)
C(46) .3606(2) .2580(3) -.2040(2) .0618(13)
C(51) .2209(4) .4221(7) .1126(4) .0728(16)
C(52) .2808(4) .5864(7) -.0720(5) .0725(17)
O(10) .1965(2) -.1585(5) .3756(3) .0662(10)
N(2) .0648(2) -.1030(4) .5780(3) .0528(10)
C(1) .1904(2) -.0005(6) .4298(3) .0530(10)
C(2) .1648(3) -.0180(6) .5728(3) .0532(10)
C(3) .2424(3) -.1173(7) .6486(4) .0700(14)
C(11) .28399(19) .1003(4) .4152(3) .0659(16)
C(12) .3712(2) .0311(4) .3681(3) .096(2)
C(13) .4568(2) .1269(4) .3550(3) .148(5)
C(14) .4552(2) .2920(4) .3891(3) .132(4)
C(15) .3680(2) .3612(4) .4362(3) .117(3)
C(16) .2824(2) .2654(4) .4492(3) .0794(19)
C(20) .0099(3) -.0642(6) .6979(4) .0673(14)
H(4) .1322(2) .2396(5) -.0740(3) ?
H(43) .4033(2) -.1068(3) .0266(2) ?
H(44) .5356(2) -.0275(3) -.1229(2) ?
H(45) .5083(2) .2058(3) -.2705(2) ?
H(46) .3487(2) .3598(3) -.2684(2) ?
H(61) .0981(3) .6593(6) .0265(4) ?
H(62) .0403(3) .4674(6) .0013(4) ?
H(511) .2930(4) .3628(7) .1208(4) ?
H(512) .1635(4) .3397(7) .1449(4) ?
H(513) .2212(4) .5315(7) .1705(4) ?
H(521) .2668(4) .6201(7) -.1705(5) ?
H(522) .3529(4) .5273(7) -.0627(5) ?
H(523) .2802(4) .6949(7) -.0131(5) ?
H(1) .1321(2) .0654(6) .3782(3) ?
H(2) .1638(3) .1024(6) .6155(3) ?
H(12) .3724(2) -.0968(4) .3417(3) ?
H(13) .5243(2) .0733(4) .3186(3) ?
H(14) .5215(2) .3662(4) .3790(3) ?
H(15) .3668(2) .4890(4) .4626(3) ?
H(16) .2149(2) .3189(4) .4857(3) ?
H(21) .0766(2) -.2336(4) .5733(3) ?
H(22) .0192(2) -.0643(4) .4970(3) ?
H(31) .3143(3) -.0570(7) .6451(4) ?
H(32) .2481(3) -.2383(7) .6078(4) ?
H(33) .2199(3) -.1269(7) .7466(4) ?
H(201) -.0610(3) -.1278(6) .6967(4) ?
H(202) -.0030(3) .0661(6) .7035(4) ?
H(203) .0544(3) -.1032(6) .7798(4) ?

loop_
_geom_bond_atom_site_label_1
_geom_bond_atom_site_label_2
_geom_bond_distance
Br(1) C(42) 1.890(3)
P(2) O(1) 1.596(3)
P(2) O(3) 1.610(3)
P(2) O(21) 1.492(3)
P(2) O(22) 1.488(3)
O(1) C(6) 1.452(5)
O(3) C(4) 1.452(4)
C(4) C(5) 1.550(6)
C(4) C(41) 1.527(4)
C(5) C(6) 1.541(6)
C(5) C(51) 1.553(5)
C(5) C(52) 1.529(7)
C(41) C(42) 1.395(4)
C(41) C(46) 1.395(4)
C(42) C(43) 1.396(4)
C(43) C(44) 1.394(3)
C(44) C(45) 1.396(3)
C(45) C(46) 1.395(4)
O(10) C(1) 1.413(6)
N(2) C(2) 1.507(5)
N(2) C(20) 1.503(5)
C(1) C(2) 1.551(4)
C(1) C(11) 1.507(4)
C(2) C(3) 1.525(6)
C(11) C(12) 1.395(4)
C(11) C(16) 1.395(5)
C(12) C(13) 1.395(4)
C(13) C(14) 1.395(5)
C(14) C(15) 1.395(4)
C(15) C(16) 1.395(4)
